data_7128010
loop_
_publ_author_name
'Zhang, Yanshun'
'Wei, Yin'
'Shi, Min'

_publ_section_title
;
 A silver-catalyzed domino inverse electron-demand oxo-Diels-Alder
 reaction of 3-cyclopropylideneprop-2-en-1-ones with 2,3-dioxopyrrolidines
 via cyclobutane-fused furan.
;
_journal_issue 29
_journal_name_full 'Chemical communications (Cambridge, England)'
_journal_page_first 3599
_journal_page_last 3602
_journal_paper_doi 10.1039/d1cc00707f
_journal_volume 57
_journal_year 2021
_chemical_formula_sum 'C34 H27 N O3 S'
_chemical_formula_weight 529.62
_space_group_crystal_system triclinic
_space_group_IT_number 2
_space_group_name_Hall '-P 1'
_space_group_name_H-M_alt 'P -1'
_atom_sites_solution_hydrogens geom
_audit_creation_method SHELXL-2013
_audit_update_record
;
2020-12-25 deposited with the CCDC.	2021-03-08 downloaded from the CCDC.
;
_cell_angle_alpha 69.3010(10)
_cell_angle_beta 88.1310(10)
_cell_angle_gamma 67.2510(10)
_cell_formula_units_Z 2
_cell_length_a 10.5667(4)
_cell_length_b 10.7003(5)
_cell_length_c 13.9406(6)
_cell_measurement_reflns_used 9003
_cell_measurement_temperature 293(2)
_cell_measurement_theta_max 54.289
_cell_measurement_theta_min 4.393
_cell_volume 1349.84(10)
_computing_cell_refinement 'Bruker SAINT'
_computing_data_collection 'Bruker APEX2'
_computing_data_reduction 'Bruker SAINT'
_computing_molecular_graphics 'Bruker SHELXTL'
_computing_publication_material 'Bruker SHELXTL'
_computing_structure_refinement 'SHELXL-2013 (Sheldrick, 2013)'
_computing_structure_solution 'SHELXS-97 (Sheldrick 2008)'
_diffrn_ambient_temperature 293(2)
_diffrn_measured_fraction_theta_full 0.995
_diffrn_measured_fraction_theta_max 0.996
_diffrn_measurement_device_type 'Bruker APEX-II CCD'
_diffrn_measurement_method '\f and \w scans'
_diffrn_radiation_type MoK\a
_diffrn_radiation_wavelength 0.71073
_diffrn_reflns_av_R_equivalents 0.0758
_diffrn_reflns_av_unetI/netI 0.0547
_diffrn_reflns_Laue_measured_fraction_full 0.995
_diffrn_reflns_Laue_measured_fraction_max 0.996
_diffrn_reflns_limit_h_max 12
_diffrn_reflns_limit_h_min -12
_diffrn_reflns_limit_k_max 12
_diffrn_reflns_limit_k_min -12
_diffrn_reflns_limit_l_max 16
_diffrn_reflns_limit_l_min -16
_diffrn_reflns_number 23056
_diffrn_reflns_point_group_measured_fraction_full 0.995
_diffrn_reflns_point_group_measured_fraction_max 0.996
_diffrn_reflns_theta_full 25.242
_diffrn_reflns_theta_max 25.500
_diffrn_reflns_theta_min 2.105
_exptl_absorpt_coefficient_mu 0.157
_exptl_absorpt_correction_T_max 0.7456
_exptl_absorpt_correction_T_min 0.4582
_exptl_absorpt_correction_type multi-scan
_exptl_absorpt_process_details sadabs
_exptl_crystal_colour colorless
_exptl_crystal_density_diffrn 1.303
_exptl_crystal_description prismatic
_exptl_crystal_F_000 556
_exptl_crystal_size_max 0.200
_exptl_crystal_size_mid 0.150
_exptl_crystal_size_min 0.100
_refine_diff_density_max 0.599
_refine_diff_density_min -0.453
_refine_diff_density_rms 0.056
_refine_ls_extinction_coef 0.025(8)
_refine_ls_extinction_expression Fc^*^=kFc[1+0.001xFc^2^\l^3^/sin(2\q)]^-1/4^
_refine_ls_extinction_method SHELXL
_refine_ls_goodness_of_fit_ref 1.024
_refine_ls_hydrogen_treatment constr
_refine_ls_matrix_type full
_refine_ls_number_parameters 341
_refine_ls_number_reflns 5000
_refine_ls_number_restraints 36
_refine_ls_restrained_S_all 1.122
_refine_ls_R_factor_all 0.0818
_refine_ls_R_factor_gt 0.0657
_refine_ls_shift/su_max 0.000
_refine_ls_shift/su_mean 0.000
_refine_ls_structure_factor_coef Fsqd
_refine_ls_weighting_details 'w=1/[\s^2^(Fo^2^)+(0.0970P)^2^+0.8710P] where P=(Fo^2^+2Fc^2^)/3'
_refine_ls_weighting_scheme calc
_refine_ls_wR_factor_gt 0.1745
_refine_ls_wR_factor_ref 0.1919
_reflns_Friedel_coverage 0.000
_reflns_number_gt 3913
_reflns_number_total 5000
_reflns_threshold_expression 'I > 2\s(I)'
_cod_data_source_file d1cc00707f2.cif
_cod_data_source_block mo_d8v20824_0m
_cod_depositor_comments 'Adding full bibliography for 7128010.cif.'
_cod_database_code 7128010
_shelx_space_group_comment
; 
The symmetry employed for this shelxl refinement is uniquely defined 
by the following loop, which should always be used as a source of 
symmetry information in preference to the above space-group names. 
They are only intended as comments. 
;
_shelx_estimated_absorpt_t_min 0.969
_shelx_estimated_absorpt_t_max 0.985
_shelxl_version_number 2013-4

loop_
_space_group_symop_operation_xyz
'x, y, z'
'-x, -y, -z'

loop_
_atom_site_label
_atom_site_type_symbol
_atom_site_fract_x
_atom_site_fract_y
_atom_site_fract_z
_atom_site_U_iso_or_equiv
_atom_site_adp_type
_atom_site_occupancy
_atom_site_site_symmetry_order
_atom_site_calc_flag
_atom_site_refinement_flags_posn
_atom_site_refinement_flags_adp
_atom_site_refinement_flags_occupancy
_atom_site_disorder_assembly
_atom_site_disorder_group
S1 S 0.12070(8) 0.18213(9) 0.83552(8) 0.0670(3) Uani 1 1 d . . . . .
O1 O 0.38172(16) 0.20715(18) 0.82839(14) 0.0407(4) Uani 1 1 d . . . . .
O2 O 0.51838(18) 0.46318(19) 0.75288(14) 0.0450(5) Uani 1 1 d . . . . .
O3 O 0.5922(2) 0.6131(2) 0.55490(16) 0.0579(5) Uani 1 1 d . . . . .
N1 N 0.6941(2) 0.3824(3) 0.54944(18) 0.0530(6) Uani 1 1 d . . . . .
C1 C -0.0510(3) 0.2729(4) 0.7968(3) 0.0691(9) Uani 1 1 d . . . . .
H1 H -0.1097 0.2270 0.7961 0.083 Uiso 1 1 calc R U . . .
C2 C -0.0934(3) 0.4162(4) 0.7674(3) 0.0585(8) Uani 1 1 d . . . . .
H2 H -0.1848 0.4806 0.7429 0.070 Uiso 1 1 calc R U . . .
C3 C 0.0137(3) 0.4629(3) 0.7768(2) 0.0458(6) Uani 1 1 d . . . . .
H3 H 0.0013 0.5592 0.7611 0.055 Uiso 1 1 calc R U . . .
C4 C 0.1414(2) 0.3408(3) 0.81341(19) 0.0385(6) Uani 1 1 d . . . . .
C5 C 0.2793(2) 0.3348(3) 0.82942(18) 0.0357(5) Uani 1 1 d . . . . .
C6 C 0.3256(2) 0.4294(3) 0.84191(18) 0.0362(5) Uani 1 1 d . . . . .
C7 C 0.4801(2) 0.3688(3) 0.84157(19) 0.0381(6) Uani 1 1 d . . . . .
C8 C 0.5668(3) 0.3132(3) 0.9449(2) 0.0554(7) Uani 1 1 d . . . . .
H8A H 0.5233 0.3650 0.9898 0.066 Uiso 1 1 calc R U . . .
H8B H 0.6610 0.3055 0.9389 0.066 Uiso 1 1 calc R U . . .
C9 C 0.5516(3) 0.1673(3) 0.9705(2) 0.0551(7) Uani 1 1 d . . . . .
H9A H 0.6375 0.0820 0.9989 0.066 Uiso 1 1 calc R U . . .
H9B H 0.4786 0.1585 1.0129 0.066 Uiso 1 1 calc R U . . .
C10 C 0.5107(2) 0.2102(3) 0.85453(19) 0.0385(6) Uani 1 1 d . . . . .
C11 C 0.6230(2) 0.1383(3) 0.79502(19) 0.0395(6) Uani 1 1 d . . . . .
H11 H 0.7112 0.0959 0.8387 0.047 Uiso 1 1 calc R U . . .
C12 C 0.6303(2) 0.2570(3) 0.7001(2) 0.0401(6) Uani 1 1 d . . . . .
C13 C 0.5850(2) 0.3963(3) 0.68874(19) 0.0386(6) Uani 1 1 d . . . . .
C14 C 0.6209(2) 0.4830(3) 0.5900(2) 0.0445(6) Uani 1 1 d . . . . .
C15 C 0.7026(3) 0.2377(3) 0.6098(2) 0.0511(7) Uani 1 1 d . . . . .
H15A H 0.7980 0.1684 0.6313 0.061 Uiso 1 1 calc R U . . .
H15B H 0.6565 0.2046 0.5710 0.061 Uiso 1 1 calc R U . . .
C16 C 0.6080(2) 0.0144(3) 0.7747(2) 0.0423(6) Uani 1 1 d . . . . .
C17 C 0.6909(3) -0.1282(3) 0.8342(2) 0.0576(8) Uani 1 1 d . . . . .
H17 H 0.7556 -0.1475 0.8868 0.069 Uiso 1 1 calc R U . . .
C18 C 0.6793(4) -0.2430(4) 0.8165(3) 0.0762(11) Uani 1 1 d . . . . .
H18 H 0.7352 -0.3386 0.8579 0.091 Uiso 1 1 calc R U . . .
C19 C 0.5860(4) -0.2168(4) 0.7385(4) 0.0767(11) Uani 1 1 d . . . . .
H19 H 0.5784 -0.2937 0.7262 0.092 Uiso 1 1 calc R U . . .
C20 C 0.5040(3) -0.0753(4) 0.6787(3) 0.0743(10) Uani 1 1 d . . . . .
H20 H 0.4404 -0.0567 0.6255 0.089 Uiso 1 1 calc R U . . .
C21 C 0.5141(3) 0.0398(3) 0.6961(3) 0.0584(8) Uani 1 1 d . . . . .
H21 H 0.4575 0.1351 0.6547 0.070 Uiso 1 1 calc R U . . .
C22 C 0.2475(2) 0.5655(3) 0.85895(19) 0.0379(6) Uani 1 1 d . . . . .
C23 C 0.2789(3) 0.6870(3) 0.8161(2) 0.0524(7) Uani 1 1 d . . . . .
H23 H 0.3501 0.6827 0.7747 0.063 Uiso 1 1 calc R U . . .
C24 C 0.2068(4) 0.8138(3) 0.8334(3) 0.0653(9) Uani 1 1 d . . . . .
H24 H 0.2289 0.8941 0.8029 0.078 Uiso 1 1 calc R U . . .
C25 C 0.1029(3) 0.8224(4) 0.8953(3) 0.0640(8) Uani 1 1 d . . . . .
H25 H 0.0531 0.9087 0.9057 0.077 Uiso 1 1 calc R U . . .
C26 C 0.0726(3) 0.7016(3) 0.9420(2) 0.0563(8) Uani 1 1 d . . . . .
H26 H 0.0038 0.7057 0.9856 0.068 Uiso 1 1 calc R U . . .
C27 C 0.1438(3) 0.5759(3) 0.9243(2) 0.0466(6) Uani 1 1 d . . . . .
H27 H 0.1227 0.4953 0.9567 0.056 Uiso 1 1 calc R U . . .
C28 C 0.7479(3) 0.4138(4) 0.4505(2) 0.0656(9) Uani 1 1 d . . . . .
H28A H 0.7349 0.5154 0.4228 0.079 Uiso 1 1 calc R U . . .
H28B H 0.6961 0.3988 0.4025 0.079 Uiso 1 1 calc R U . . .
C29 C 0.89822(19) 0.3196(3) 0.45890(18) 0.0608(8) Uani 1 1 d G U . . .
C30 C 0.9963(3) 0.3315(3) 0.5153(2) 0.0925(11) Uani 1 1 d G U . . .
H30 H 0.9683 0.3943 0.5512 0.111 Uiso 1 1 calc R U . . .
C31 C 1.1361(2) 0.2494(4) 0.5180(3) 0.1241(16) Uani 1 1 d G U . . .
H31 H 1.2017 0.2573 0.5557 0.149 Uiso 1 1 calc R U . . .
C32 C 1.1778(2) 0.1554(4) 0.4643(3) 0.1381(19) Uani 1 1 d G U . . .
H32 H 1.2714 0.1005 0.4661 0.166 Uiso 1 1 calc R U . . .
C33 C 1.0798(3) 0.1436(3) 0.4079(2) 0.1265(17) Uani 1 1 d G U . . .
H33 H 1.1077 0.0807 0.3720 0.152 Uiso 1 1 calc R U . . .
C34 C 0.9400(3) 0.2257(3) 0.4052(2) 0.0926(11) Uani 1 1 d G U . . .
H34 H 0.8744 0.2178 0.3675 0.111 Uiso 1 1 calc R U . . .

loop_
_atom_site_aniso_label
_atom_site_aniso_U_11
_atom_site_aniso_U_22
_atom_site_aniso_U_33
_atom_site_aniso_U_23
_atom_site_aniso_U_13
_atom_site_aniso_U_12
S1 0.0436(4) 0.0540(5) 0.1146(8) -0.0402(5) 0.0077(4) -0.0226(4)
O1 0.0281(8) 0.0414(9) 0.0584(11) -0.0224(8) 0.0125(7) -0.0168(7)
O2 0.0421(10) 0.0471(10) 0.0571(11) -0.0248(9) 0.0211(8) -0.0255(8)
O3 0.0517(12) 0.0506(12) 0.0668(13) -0.0124(10) 0.0134(10) -0.0248(9)
N1 0.0449(12) 0.0592(15) 0.0504(13) -0.0169(11) 0.0193(10) -0.0204(11)
C1 0.0429(16) 0.078(2) 0.108(3) -0.049(2) 0.0086(17) -0.0332(16)
C2 0.0327(14) 0.071(2) 0.076(2) -0.0368(17) 0.0026(13) -0.0163(13)
C3 0.0356(13) 0.0501(15) 0.0523(15) -0.0145(12) 0.0017(11) -0.0217(11)
C4 0.0307(12) 0.0420(14) 0.0487(14) -0.0215(11) 0.0111(10) -0.0168(10)
C5 0.0292(11) 0.0384(13) 0.0403(12) -0.0160(10) 0.0108(9) -0.0134(10)
C6 0.0297(12) 0.0432(13) 0.0383(12) -0.0164(10) 0.0094(9) -0.0167(10)
C7 0.0321(12) 0.0456(14) 0.0415(13) -0.0178(11) 0.0085(10) -0.0193(10)
C8 0.0447(15) 0.0697(19) 0.0563(17) -0.0304(15) 0.0004(13) -0.0206(14)
C9 0.0486(16) 0.0606(18) 0.0443(15) -0.0144(13) 0.0031(12) -0.0142(13)
C10 0.0279(11) 0.0437(14) 0.0442(13) -0.0155(11) 0.0055(10) -0.0156(10)
C11 0.0248(11) 0.0428(14) 0.0475(14) -0.0152(11) 0.0044(10) -0.0115(10)
C12 0.0267(11) 0.0470(14) 0.0470(14) -0.0185(11) 0.0082(10) -0.0145(10)
C13 0.0249(11) 0.0464(14) 0.0480(14) -0.0199(11) 0.0086(10) -0.0161(10)
C14 0.0282(12) 0.0534(16) 0.0510(15) -0.0167(13) 0.0062(10) -0.0179(11)
C15 0.0428(14) 0.0529(16) 0.0569(16) -0.0231(13) 0.0183(12) -0.0170(12)
C16 0.0291(12) 0.0422(14) 0.0543(15) -0.0198(12) 0.0143(11) -0.0119(10)
C17 0.0527(17) 0.0475(16) 0.0610(18) -0.0183(14) 0.0131(14) -0.0102(13)
C18 0.085(3) 0.0422(18) 0.090(3) -0.0244(17) 0.029(2) -0.0155(17)
C19 0.070(2) 0.067(2) 0.122(3) -0.058(2) 0.043(2) -0.0384(19)
C20 0.0516(18) 0.088(3) 0.108(3) -0.061(2) 0.0117(18) -0.0312(18)
C21 0.0400(15) 0.0550(17) 0.082(2) -0.0309(16) 0.0019(14) -0.0148(13)
C22 0.0336(12) 0.0430(13) 0.0405(13) -0.0188(11) 0.0045(10) -0.0159(10)
C23 0.0557(16) 0.0527(16) 0.0615(17) -0.0292(14) 0.0217(14) -0.0284(14)
C24 0.076(2) 0.0507(18) 0.083(2) -0.0341(17) 0.0230(18) -0.0317(16)
C25 0.0587(18) 0.0553(18) 0.083(2) -0.0412(17) 0.0123(16) -0.0144(15)
C26 0.0411(15) 0.0652(19) 0.0693(19) -0.0400(16) 0.0165(13) -0.0152(13)
C27 0.0401(14) 0.0520(16) 0.0525(15) -0.0239(13) 0.0125(12) -0.0197(12)
C28 0.0496(17) 0.083(2) 0.0476(16) -0.0161(15) 0.0174(13) -0.0176(16)
C29 0.0554(15) 0.0735(18) 0.0534(15) -0.0224(13) 0.0249(12) -0.0282(14)
C30 0.0593(18) 0.112(2) 0.101(2) -0.0376(19) 0.0132(17) -0.0309(18)
C31 0.067(2) 0.136(3) 0.130(3) -0.021(2) 0.009(2) -0.027(2)
C32 0.085(2) 0.127(3) 0.120(3) -0.007(2) 0.044(2) 0.004(2)
C33 0.119(3) 0.098(2) 0.096(2) -0.024(2) 0.037(2) 0.011(2)
C34 0.103(2) 0.079(2) 0.0710(19) -0.0250(16) 0.0187(18) -0.0136(18)

loop_
_atom_type_symbol
_atom_type_description
_atom_type_scat_dispersion_real
_atom_type_scat_dispersion_imag
_atom_type_scat_source
C C 0.0033 0.0016 'International Tables Vol C Tables 4.2.6.8 and 6.1.1.4'
H H 0.0000 0.0000 'International Tables Vol C Tables 4.2.6.8 and 6.1.1.4'
N N 0.0061 0.0033 'International Tables Vol C Tables 4.2.6.8 and 6.1.1.4'
O O 0.0106 0.0060 'International Tables Vol C Tables 4.2.6.8 and 6.1.1.4'
S S 0.1246 0.1234 'International Tables Vol C Tables 4.2.6.8 and 6.1.1.4'

loop_
_geom_angle_atom_site_label_1
_geom_angle_atom_site_label_2
_geom_angle_atom_site_label_3
_geom_angle
_geom_angle_site_symmetry_1
_geom_angle_site_symmetry_3
_geom_angle_publ_flag
C1 S1 C4 92.07(14) . . ?
C5 O1 C10 106.24(18) . . ?
C13 O2 C7 113.49(19) . . ?
C14 N1 C15 113.1(2) . . ?
C14 N1 C28 125.3(3) . . ?
C15 N1 C28 121.4(3) . . ?
C2 C1 S1 113.1(2) . . ?
C2 C1 H1 123.4 . . ?
S1 C1 H1 123.4 . . ?
C1 C2 C3 114.0(3) . . ?
C1 C2 H2 123.0 . . ?
C3 C2 H2 123.0 . . ?
C4 C3 C2 109.8(2) . . ?
C4 C3 H3 125.1 . . ?
C2 C3 H3 125.1 . . ?
C3 C4 C5 129.8(2) . . ?
C3 C4 S1 110.92(18) . . ?
C5 C4 S1 119.27(18) . . ?
C6 C5 O1 114.6(2) . . ?
C6 C5 C4 132.9(2) . . ?
O1 C5 C4 112.4(2) . . ?
C5 C6 C22 128.8(2) . . ?
C5 C6 C7 108.0(2) . . ?
C22 C6 C7 123.2(2) . . ?
O2 C7 C6 110.39(19) . . ?
O2 C7 C8 116.5(2) . . ?
C6 C7 C8 116.3(2) . . ?
O2 C7 C10 120.86(19) . . ?
C6 C7 C10 101.09(18) . . ?
C8 C7 C10 89.8(2) . . ?
C7 C8 C9 87.9(2) . . ?
C7 C8 H8A 114.0 . . ?
C9 C8 H8A 114.0 . . ?
C7 C8 H8B 114.0 . . ?
C9 C8 H8B 114.0 . . ?
H8A C8 H8B 111.2 . . ?
C10 C9 C8 89.1(2) . . ?
C10 C9 H9A 113.8 . . ?
C8 C9 H9A 113.8 . . ?
C10 C9 H9B 113.8 . . ?
C8 C9 H9B 113.8 . . ?
H9A C9 H9B 111.0 . . ?
O1 C10 C11 110.31(19) . . ?
O1 C10 C7 106.88(18) . . ?
C11 C10 C7 117.9(2) . . ?
O1 C10 C9 115.8(2) . . ?
C11 C10 C9 116.7(2) . . ?
C7 C10 C9 87.34(19) . . ?
C12 C11 C16 114.5(2) . . ?
C12 C11 C10 107.8(2) . . ?
C16 C11 C10 114.42(19) . . ?
C12 C11 H11 106.5 . . ?
C16 C11 H11 106.5 . . ?
C10 C11 H11 106.5 . . ?
C13 C12 C15 108.6(2) . . ?
C13 C12 C11 124.5(2) . . ?
C15 C12 C11 126.5(2) . . ?
C12 C13 O2 129.6(2) . . ?
C12 C13 C14 111.0(2) . . ?
O2 C13 C14 119.4(2) . . ?
O3 C14 N1 128.0(3) . . ?
O3 C14 C13 128.0(3) . . ?
N1 C14 C13 104.0(2) . . ?
N1 C15 C12 103.2(2) . . ?
N1 C15 H15A 111.1 . . ?
C12 C15 H15A 111.1 . . ?
N1 C15 H15B 111.1 . . ?
C12 C15 H15B 111.1 . . ?
H15A C15 H15B 109.1 . . ?
C17 C16 C21 118.3(3) . . ?
C17 C16 C11 120.0(3) . . ?
C21 C16 C11 121.7(2) . . ?
C16 C17 C18 120.9(3) . . ?
C16 C17 H17 119.5 . . ?
C18 C17 H17 119.5 . . ?
C19 C18 C17 120.4(3) . . ?
C19 C18 H18 119.8 . . ?
C17 C18 H18 119.8 . . ?
C18 C19 C20 119.0(3) . . ?
C18 C19 H19 120.5 . . ?
C20 C19 H19 120.5 . . ?
C19 C20 C21 121.1(3) . . ?
C19 C20 H20 119.5 . . ?
C21 C20 H20 119.5 . . ?
C20 C21 C16 120.4(3) . . ?
C20 C21 H21 119.8 . . ?
C16 C21 H21 119.8 . . ?
C23 C22 C27 116.7(2) . . ?
C23 C22 C6 121.6(2) . . ?
C27 C22 C6 121.6(2) . . ?
C24 C23 C22 121.5(3) . . ?
C24 C23 H23 119.3 . . ?
C22 C23 H23 119.3 . . ?
C25 C24 C23 120.5(3) . . ?
C25 C24 H24 119.8 . . ?
C23 C24 H24 119.8 . . ?
C24 C25 C26 119.4(3) . . ?
C24 C25 H25 120.3 . . ?
C26 C25 H25 120.3 . . ?
C27 C26 C25 120.1(3) . . ?
C27 C26 H26 119.9 . . ?
C25 C26 H26 119.9 . . ?
C26 C27 C22 121.8(3) . . ?
C26 C27 H27 119.1 . . ?
C22 C27 H27 119.1 . . ?
N1 C28 C29 112.2(2) . . ?
N1 C28 H28A 109.2 . . ?
C29 C28 H28A 109.2 . . ?
N1 C28 H28B 109.2 . . ?
C29 C28 H28B 109.2 . . ?
H28A C28 H28B 107.9 . . ?
C30 C29 C34 120.0 . . ?
C30 C29 C28 120.4(2) . . ?
C34 C29 C28 119.5(2) . . ?
C31 C30 C29 120.0 . . ?
C31 C30 H30 120.0 . . ?
C29 C30 H30 120.0 . . ?
C30 C31 C32 120.0 . . ?
C30 C31 H31 120.0 . . ?
C32 C31 H31 120.0 . . ?
C33 C32 C31 120.0 . . ?
C33 C32 H32 120.0 . . ?
C31 C32 H32 120.0 . . ?
C32 C33 C34 120.0 . . ?
C32 C33 H33 120.0 . . ?
C34 C33 H33 120.0 . . ?
C33 C34 C29 120.0 . . ?
C33 C34 H34 120.0 . . ?
C29 C34 H34 120.0 . . ?

loop_
_geom_bond_atom_site_label_1
_geom_bond_atom_site_label_2
_geom_bond_distance
_geom_bond_site_symmetry_2
_geom_bond_publ_flag
S1 C1 1.690(3) . ?
S1 C4 1.715(3) . ?
O1 C5 1.381(3) . ?
O1 C10 1.437(3) . ?
O2 C13 1.353(3) . ?
O2 C7 1.454(3) . ?
O3 C14 1.213(3) . ?
N1 C14 1.354(4) . ?
N1 C15 1.446(4) . ?
N1 C28 1.452(4) . ?
C1 C2 1.325(5) . ?
C1 H1 0.9300 . ?
C2 C3 1.428(4) . ?
C2 H2 0.9300 . ?
C3 C4 1.413(4) . ?
C3 H3 0.9300 . ?
C4 C5 1.454(3) . ?
C5 C6 1.345(3) . ?
C6 C22 1.469(3) . ?
C6 C7 1.506(3) . ?
C7 C8 1.525(4) . ?
C7 C10 1.542(3) . ?
C8 C9 1.544(4) . ?
C8 H8A 0.9700 . ?
C8 H8B 0.9700 . ?
C9 C10 1.543(4) . ?
C9 H9A 0.9700 . ?
C9 H9B 0.9700 . ?
C10 C11 1.540(3) . ?
C11 C12 1.500(4) . ?
C11 C16 1.514(4) . ?
C11 H11 0.9800 . ?
C12 C13 1.327(4) . ?
C12 C15 1.487(4) . ?
C13 C14 1.494(4) . ?
C15 H15A 0.9700 . ?
C15 H15B 0.9700 . ?
C16 C17 1.379(4) . ?
C16 C21 1.382(4) . ?
C17 C18 1.386(5) . ?
C17 H17 0.9300 . ?
C18 C19 1.368(6) . ?
C18 H18 0.9300 . ?
C19 C20 1.370(5) . ?
C19 H19 0.9300 . ?
C20 C21 1.380(4) . ?
C20 H20 0.9300 . ?
C21 H21 0.9300 . ?
C22 C23 1.389(4) . ?
C22 C27 1.399(4) . ?
C23 C24 1.379(4) . ?
C23 H23 0.9300 . ?
C24 C25 1.369(5) . ?
C24 H24 0.9300 . ?
C25 C26 1.380(5) . ?
C25 H25 0.9300 . ?
C26 C27 1.370(4) . ?
C26 H26 0.9300 . ?
C27 H27 0.9300 . ?
C28 C29 1.498(3) . ?
C28 H28A 0.9700 . ?
C28 H28B 0.9700 . ?
C29 C30 1.3900 . ?
C29 C34 1.3900 . ?
C30 C31 1.3900 . ?
C30 H30 0.9300 . ?
C31 C32 1.3900 . ?
C31 H31 0.9300 . ?
C32 C33 1.3900 . ?
C32 H32 0.9300 . ?
C33 C34 1.3900 . ?
C33 H33 0.9300 . ?
C34 H34 0.9300 . ?

loop_
_geom_torsion_atom_site_label_1
_geom_torsion_atom_site_label_2
_geom_torsion_atom_site_label_3
_geom_torsion_atom_site_label_4
_geom_torsion
_geom_torsion_site_symmetry_1
_geom_torsion_site_symmetry_2
_geom_torsion_site_symmetry_3
_geom_torsion_site_symmetry_4
_geom_torsion_publ_flag
C4 S1 C1 C2 0.5(3) . . . . ?
S1 C1 C2 C3 -1.2(4) . . . . ?
C1 C2 C3 C4 1.6(4) . . . . ?
C2 C3 C4 C5 176.2(3) . . . . ?
C2 C3 C4 S1 -1.2(3) . . . . ?
C1 S1 C4 C3 0.5(2) . . . . ?
C1 S1 C4 C5 -177.2(2) . . . . ?
C10 O1 C5 C6 7.0(3) . . . . ?
C10 O1 C5 C4 -174.74(19) . . . . ?
C3 C4 C5 C6 20.6(5) . . . . ?
S1 C4 C5 C6 -162.3(2) . . . . ?
C3 C4 C5 O1 -157.2(3) . . . . ?
S1 C4 C5 O1 19.9(3) . . . . ?
O1 C5 C6 C22 -171.9(2) . . . . ?
C4 C5 C6 C22 10.3(4) . . . . ?
O1 C5 C6 C7 5.0(3) . . . . ?
C4 C5 C6 C7 -172.8(2) . . . . ?
C13 O2 C7 C6 -119.6(2) . . . . ?
C13 O2 C7 C8 104.9(2) . . . . ?
C13 O2 C7 C10 -2.1(3) . . . . ?
C5 C6 C7 O2 115.4(2) . . . . ?
C22 C6 C7 O2 -67.5(3) . . . . ?
C5 C6 C7 C8 -109.0(3) . . . . ?
C22 C6 C7 C8 68.1(3) . . . . ?
C5 C6 C7 C10 -13.7(2) . . . . ?
C22 C6 C7 C10 163.4(2) . . . . ?
O2 C7 C8 C9 -143.1(2) . . . . ?
C6 C7 C8 C9 84.0(2) . . . . ?
C10 C7 C8 C9 -18.3(2) . . . . ?
C7 C8 C9 C10 18.28(19) . . . . ?
C5 O1 C10 C11 -144.96(19) . . . . ?
C5 O1 C10 C7 -15.6(2) . . . . ?
C5 O1 C10 C9 79.7(3) . . . . ?
O2 C7 C10 O1 -104.4(2) . . . . ?
C6 C7 C10 O1 17.7(2) . . . . ?
C8 C7 C10 O1 134.5(2) . . . . ?
O2 C7 C10 C11 20.5(3) . . . . ?
C6 C7 C10 C11 142.5(2) . . . . ?
C8 C7 C10 C11 -100.7(2) . . . . ?
O2 C7 C10 C9 139.5(2) . . . . ?
C6 C7 C10 C9 -98.4(2) . . . . ?
C8 C7 C10 C9 18.3(2) . . . . ?
C8 C9 C10 O1 -125.6(2) . . . . ?
C8 C9 C10 C11 102.0(2) . . . . ?
C8 C9 C10 C7 -18.08(19) . . . . ?
O1 C10 C11 C12 95.9(2) . . . . ?
C7 C10 C11 C12 -27.3(3) . . . . ?
C9 C10 C11 C12 -129.3(2) . . . . ?
O1 C10 C11 C16 -32.7(3) . . . . ?
C7 C10 C11 C16 -155.8(2) . . . . ?
C9 C10 C11 C16 102.2(3) . . . . ?
C16 C11 C12 C13 149.5(2) . . . . ?
C10 C11 C12 C13 21.0(3) . . . . ?
C16 C11 C12 C15 -38.3(3) . . . . ?
C10 C11 C12 C15 -166.8(2) . . . . ?
C15 C12 C13 O2 -177.4(2) . . . . ?
C11 C12 C13 O2 -4.0(4) . . . . ?
C15 C12 C13 C14 0.7(3) . . . . ?
C11 C12 C13 C14 174.1(2) . . . . ?
C7 O2 C13 C12 -6.8(3) . . . . ?
C7 O2 C13 C14 175.25(19) . . . . ?
C15 N1 C14 O3 -177.1(3) . . . . ?
C28 N1 C14 O3 -3.3(5) . . . . ?
C15 N1 C14 C13 3.6(3) . . . . ?
C28 N1 C14 C13 177.3(3) . . . . ?
C12 C13 C14 O3 178.0(3) . . . . ?
O2 C13 C14 O3 -3.7(4) . . . . ?
C12 C13 C14 N1 -2.6(3) . . . . ?
O2 C13 C14 N1 175.7(2) . . . . ?
C14 N1 C15 C12 -3.2(3) . . . . ?
C28 N1 C15 C12 -177.2(2) . . . . ?
C13 C12 C15 N1 1.4(3) . . . . ?
C11 C12 C15 N1 -171.8(2) . . . . ?
C12 C11 C16 C17 132.6(3) . . . . ?
C10 C11 C16 C17 -102.4(3) . . . . ?
C12 C11 C16 C21 -46.1(3) . . . . ?
C10 C11 C16 C21 78.9(3) . . . . ?
C21 C16 C17 C18 -0.9(4) . . . . ?
C11 C16 C17 C18 -179.7(3) . . . . ?
C16 C17 C18 C19 0.9(5) . . . . ?
C17 C18 C19 C20 -0.4(5) . . . . ?
C18 C19 C20 C21 0.0(6) . . . . ?
C19 C20 C21 C16 0.0(5) . . . . ?
C17 C16 C21 C20 0.5(4) . . . . ?
C11 C16 C21 C20 179.2(3) . . . . ?
C5 C6 C22 C23 -143.4(3) . . . . ?
C7 C6 C22 C23 40.1(4) . . . . ?
C5 C6 C22 C27 40.7(4) . . . . ?
C7 C6 C22 C27 -135.8(3) . . . . ?
C27 C22 C23 C24 -2.9(4) . . . . ?
C6 C22 C23 C24 -179.0(3) . . . . ?
C22 C23 C24 C25 1.0(5) . . . . ?
C23 C24 C25 C26 1.3(5) . . . . ?
C24 C25 C26 C27 -1.6(5) . . . . ?
C25 C26 C27 C22 -0.4(4) . . . . ?
C23 C22 C27 C26 2.6(4) . . . . ?
C6 C22 C27 C26 178.7(2) . . . . ?
C14 N1 C28 C29 129.4(3) . . . . ?
C15 N1 C28 C29 -57.4(4) . . . . ?
N1 C28 C29 C30 -65.1(3) . . . . ?
N1 C28 C29 C34 118.4(3) . . . . ?
C34 C29 C30 C31 0.0 . . . . ?
C28 C29 C30 C31 -176.5(3) . . . . ?
C29 C30 C31 C32 0.0 . . . . ?
C30 C31 C32 C33 0.0 . . . . ?
C31 C32 C33 C34 0.0 . . . . ?
C32 C33 C34 C29 0.0 . . . . ?
C30 C29 C34 C33 0.0 . . . . ?
C28 C29 C34 C33 176.5(2) . . . . ?
